data_7703934
loop_
_publ_author_name
'Andrejevi\'c, Tina P'
'Milivojevic, Dusan'
'Gli\<si\'c, Biljana \/D'
'Kljun, Jakob'
'Stevanovi\'c, Nevena Lj'
'Vojnovic, Sandra'
'Medic, Strahinja'
'Nikodinovic-Runic, Jasmina'
'Turel, Iztok'
'Djuran, Milo\<s I'

_publ_section_title
;
 Silver(i) complexes with different pyridine-4,5-dicarboxylate ligands as
 efficient agents for the control of cow mastitis associated pathogens.
;
_journal_issue 18
_journal_name_full 'Dalton transactions (Cambridge, England : 2003)'
_journal_page_first 6084
_journal_page_last 6096
_journal_paper_doi 10.1039/d0dt00518e
_journal_volume 49
_journal_year 2020
_chemical_formula_moiety 'C26 H24 Ag N4 O8 S2, B F4'
_chemical_formula_sum 'C26 H24 Ag B F4 N4 O8 S2'
_chemical_formula_weight 779.29
_space_group_crystal_system monoclinic
_space_group_IT_number 14
_space_group_name_Hall '-P 2ybc'
_space_group_name_H-M_alt 'P 1 21/c 1'
_atom_sites_solution_hydrogens geom
_atom_sites_solution_primary dual
_audit_creation_date 2019-11-18
_audit_creation_method
;
Olex2 1.2
(compiled 2018.05.29 svn.r3508 for OlexSys, GUI svn.r5506)
;
_audit_update_record
;
2020-01-29 deposited with the CCDC.	2020-04-01 downloaded from the CCDC.
;
_cell_angle_alpha 90
_cell_angle_beta 114.002(6)
_cell_angle_gamma 90
_cell_formula_units_Z 4
_cell_length_a 10.5822(5)
_cell_length_b 24.4148(8)
_cell_length_c 12.6708(5)
_cell_measurement_reflns_used 5621
_cell_measurement_temperature 153(6)
_cell_measurement_theta_max 29.7110
_cell_measurement_theta_min 2.6920
_cell_volume 2990.6(3)
_computing_cell_refinement 'CrysAlisPro 1.171.39.46e (Rigaku OD, 2018)'
_computing_data_collection 'CrysAlisPro 1.171.39.46e (Rigaku OD, 2018)'
_computing_data_reduction 'CrysAlisPro 1.171.39.46e (Rigaku OD, 2018)'
_computing_molecular_graphics 'Olex2 (Dolomanov et al., 2009)'
_computing_publication_material 'Olex2 (Dolomanov et al., 2009)'
_computing_structure_refinement 'ShelXL (Sheldrick, 2015)'
_computing_structure_solution 'ShelXT (Sheldrick, 2015)'
_diffrn_ambient_environment N~2~
_diffrn_ambient_temperature 153(6)
_diffrn_detector 'CCD plate'
_diffrn_detector_area_resol_mean 10.4933
_diffrn_detector_type Atlas
_diffrn_measured_fraction_theta_full 0.998
_diffrn_measured_fraction_theta_max 0.997
_diffrn_measurement_details
;
List of Runs (angles in degrees, time in seconds):

  # Type    Start    End  Width  t~exp~   \w     \q     \k     \f   Frames
#--------------------------------------------------------------------------
  1  \w    -88.00  15.00   1.00   16.66    --  -14.21 -57.00  30.00  103
  2  \w    -42.00  30.00   1.00   16.66    --   14.36 -37.00 150.00   72
;
_diffrn_measurement_device 'four-circle diffractometer'
_diffrn_measurement_device_type 'SuperNova, Dual, Cu at home/near, Atlas'
_diffrn_measurement_method '\w scans'
_diffrn_orient_matrix_type 'CrysAlisPro convention (1999,Acta A55,543-557)'
_diffrn_orient_matrix_UB_11 0.0439091000
_diffrn_orient_matrix_UB_12 0.0045592000
_diffrn_orient_matrix_UB_13 0.0589340000
_diffrn_orient_matrix_UB_21 -0.0142032000
_diffrn_orient_matrix_UB_22 0.0284597000
_diffrn_orient_matrix_UB_23 -0.0075543000
_diffrn_orient_matrix_UB_31 -0.0570679000
_diffrn_orient_matrix_UB_32 -0.0035685000
_diffrn_orient_matrix_UB_33 0.0150945000
_diffrn_radiation_monochromator mirror
_diffrn_radiation_probe x-ray
_diffrn_radiation_type MoK\a
_diffrn_radiation_wavelength 0.71073
_diffrn_reflns_av_R_equivalents 0.0260
_diffrn_reflns_av_unetI/netI 0.0401
_diffrn_reflns_Laue_measured_fraction_full 0.998
_diffrn_reflns_Laue_measured_fraction_max 0.997
_diffrn_reflns_limit_h_max 13
_diffrn_reflns_limit_h_min -13
_diffrn_reflns_limit_k_max 23
_diffrn_reflns_limit_k_min -31
_diffrn_reflns_limit_l_max 11
_diffrn_reflns_limit_l_min -16
_diffrn_reflns_number 13217
_diffrn_reflns_point_group_measured_fraction_full 0.998
_diffrn_reflns_point_group_measured_fraction_max 0.997
_diffrn_reflns_theta_full 25.242
_diffrn_reflns_theta_max 27.479
_diffrn_reflns_theta_min 2.425
_diffrn_source 'micro-focus sealed X-ray tube'
_diffrn_source_type 'SuperNova (Mo) X-ray Source'
_exptl_absorpt_coefficient_mu 0.895
_exptl_absorpt_correction_T_max 1.00000
_exptl_absorpt_correction_T_min 0.96729
_exptl_absorpt_correction_type multi-scan
_exptl_absorpt_process_details
;
CrysAlisPro 1.171.39.46e (Rigaku Oxford Diffraction, 2018)
Empirical absorption correction using spherical harmonics,
 implemented in SCALE3 ABSPACK scaling algorithm.
;
_exptl_crystal_colour 'clear light yellow'
_exptl_crystal_colour_lustre clear
_exptl_crystal_colour_modifier light
_exptl_crystal_colour_primary yellow
_exptl_crystal_density_diffrn 1.731
_exptl_crystal_description block
_exptl_crystal_F_000 1568
_exptl_crystal_size_max 0.1
_exptl_crystal_size_mid 0.1
_exptl_crystal_size_min 0.05
_refine_diff_density_max 0.628
_refine_diff_density_min -0.529
_refine_diff_density_rms 0.072
_refine_ls_extinction_method none
_refine_ls_goodness_of_fit_ref 1.037
_refine_ls_hydrogen_treatment constr
_refine_ls_matrix_type full
_refine_ls_number_parameters 421
_refine_ls_number_reflns 6852
_refine_ls_number_restraints 0
_refine_ls_restrained_S_all 1.037
_refine_ls_R_factor_all 0.0442
_refine_ls_R_factor_gt 0.0325
_refine_ls_shift/su_max 0.001
_refine_ls_shift/su_mean 0.000
_refine_ls_structure_factor_coef Fsqd
_refine_ls_weighting_details 'w=1/[\s^2^(Fo^2^)+(0.0326P)^2^+1.3555P] where P=(Fo^2^+2Fc^2^)/3'
_refine_ls_weighting_scheme calc
_refine_ls_wR_factor_gt 0.0758
_refine_ls_wR_factor_ref 0.0832
_reflns_Friedel_coverage 0.000
_reflns_number_gt 5607
_reflns_number_total 6852
_reflns_threshold_expression 'I > 2\s(I)'
_cod_data_source_file d0dt00518e2.cif
_cod_data_source_block mob515
_cod_depositor_comments 'Adding full bibliography for 7703931--7703935.cif.'
_cod_original_cell_volume 2990.6(2)
_cod_database_code 7703934
_shelx_shelxl_version_number 2018/3
_chemical_oxdiff_formula 'Ag1 C13 H12 N2 S1 O4 B1 F4'
_shelx_space_group_comment
;
The symmetry employed for this shelxl refinement is uniquely defined
by the following loop, which should always be used as a source of
symmetry information in preference to the above space-group names.
They are only intended as comments.
;
_shelx_estimated_absorpt_t_max 0.957
_shelx_estimated_absorpt_t_min 0.916
_reflns_odcompleteness_completeness 99.62
_reflns_odcompleteness_iscentric 1
_reflns_odcompleteness_theta 27.50
_olex2_refinement_description
;
1. Fixed Uiso
 At 1.2 times of:
  All C(H) groups
 At 1.5 times of:
  All C(H,H,H) groups
2.a Aromatic/amide H refined with riding coordinates:
 C26(H26), C23(H23), C6(H6), C3(H3), C38(H38), C18(H18)
2.b Idealised Me refined as rotating group:
 C20(H20A,H20B,H20C), C40(H40A,H40B,H40C), C10(H10A,H10B,H10C), C14(H14A,H14B,
 H14C), C30(H30A,H30B,H30C), C34(H34A,H34B,H34C)
;
_olex2_submission_special_instructions 'No special instructions were received'
_oxdiff_exptl_absorpt_empirical_details
;
Empirical correction (ABSPACK) includes:
- Absorption correction using spherical harmonics
- Frame scaling
;
_oxdiff_exptl_absorpt_empirical_full_max 1.057
_oxdiff_exptl_absorpt_empirical_full_min 0.922

loop_
_space_group_symop_operation_xyz
'x, y, z'
'-x, y+1/2, -z+1/2'
'-x, -y, -z'
'x, -y-1/2, z-1/2'

loop_
_atom_site_label
_atom_site_type_symbol
_atom_site_fract_x
_atom_site_fract_y
_atom_site_fract_z
_atom_site_U_iso_or_equiv
_atom_site_adp_type
_atom_site_occupancy
_atom_site_site_symmetry_order
_atom_site_calc_flag
_atom_site_refinement_flags_posn
_atom_site_refinement_flags_adp
_atom_site_refinement_flags_occupancy
_atom_site_disorder_assembly
_atom_site_disorder_group
Ag1 Ag 0.25253(2) 0.31253(2) 0.74009(2) 0.02691(7) Uani 1 1 d . . . . .
S37 S 0.13952(7) 0.37866(3) 1.03664(5) 0.02745(14) Uani 1 1 d . . . . .
S17 S 0.36359(7) 0.39104(3) 0.44796(6) 0.03141(15) Uani 1 1 d . . . . .
F42 F 0.24803(15) 0.47655(7) 0.24234(12) 0.0396(4) Uani 1 1 d . . . . .
O13 O 0.52880(17) 0.11346(6) 0.75199(14) 0.0252(4) Uani 1 1 d . . . . .
O29 O -0.03400(17) 0.10600(6) 0.71195(14) 0.0265(4) Uani 1 1 d . . . . .
O9 O 0.59410(17) 0.18267(7) 0.41376(14) 0.0266(4) Uani 1 1 d . . . . .
O28 O -0.10213(17) 0.09493(7) 0.85716(14) 0.0287(4) Uani 1 1 d . . . . .
O33 O -0.06634(17) 0.16859(7) 1.07543(14) 0.0284(4) Uani 1 1 d . . . . .
O12 O 0.64015(18) 0.11126(7) 0.63404(15) 0.0321(4) Uani 1 1 d . . . . .
O8 O 0.78199(17) 0.20897(8) 0.57058(14) 0.0321(4) Uani 1 1 d . . . . .
O32 O -0.25977(17) 0.18748(7) 0.91699(15) 0.0312(4) Uani 1 1 d . . . . .
N35 N 0.24531(19) 0.35780(7) 0.89327(15) 0.0191(4) Uani 1 1 d . . . . .
F44 F 0.14078(18) 0.55862(7) 0.17975(17) 0.0542(5) Uani 1 1 d . . . . .
N1 N 0.37849(19) 0.26569(8) 0.65599(16) 0.0208(4) Uani 1 1 d . . . . .
N21 N 0.12482(19) 0.25714(8) 0.81987(15) 0.0199(4) Uani 1 1 d . . . . .
F45 F 0.3352(2) 0.53834(7) 0.15674(18) 0.0614(6) Uani 1 1 d . . . . .
N15 N 0.26601(19) 0.36814(8) 0.59613(16) 0.0218(4) Uani 1 1 d . . . . .
F43 F 0.3433(2) 0.55563(9) 0.33377(18) 0.0751(7) Uani 1 1 d . . . . .
C36 C 0.1627(2) 0.33710(9) 0.93665(18) 0.0187(4) Uani 1 1 d . . . . .
C26 C 0.0733(2) 0.20677(9) 0.78893(19) 0.0207(5) Uani 1 1 d . . . . .
H26 H 0.092981 0.188280 0.731404 0.025 Uiso 1 1 calc R . . . .
C25 C -0.0074(2) 0.17994(9) 0.83601(19) 0.0196(5) Uani 1 1 d . . . . .
C39 C 0.2938(2) 0.40862(9) 0.93813(19) 0.0212(5) Uani 1 1 d . . . . .
C22 C 0.0983(2) 0.28299(9) 0.90270(18) 0.0180(4) Uani 1 1 d . . . . .
C27 C -0.0545(2) 0.12236(9) 0.8035(2) 0.0218(5) Uani 1 1 d . . . . .
C2 C 0.4099(2) 0.29427(10) 0.57867(18) 0.0204(5) Uani 1 1 d . . . . .
C23 C 0.0157(2) 0.25987(10) 0.95240(18) 0.0211(5) Uani 1 1 d . . . . .
H23 H -0.003654 0.279475 1.008908 0.025 Uiso 1 1 calc R . . . .
C24 C -0.0386(2) 0.20768(10) 0.91860(18) 0.0203(5) Uani 1 1 d . . . . .
C16 C 0.3452(2) 0.34846(9) 0.54831(18) 0.0208(5) Uani 1 1 d . . . . .
C19 C 0.2189(2) 0.41961(10) 0.5562(2) 0.0247(5) Uani 1 1 d . . . . .
C5 C 0.5201(2) 0.19152(9) 0.64301(19) 0.0206(5) Uani 1 1 d . . . . .
C4 C 0.5561(2) 0.22183(10) 0.56570(18) 0.0221(5) Uani 1 1 d . . . . .
C6 C 0.4323(2) 0.21584(10) 0.68559(19) 0.0218(5) Uani 1 1 d . . . . .
H6 H 0.408941 0.195707 0.739307 0.026 Uiso 1 1 calc R . . . .
C11 C 0.5711(2) 0.13450(10) 0.67531(19) 0.0219(5) Uani 1 1 d . . . . .
C3 C 0.5000(2) 0.27368(10) 0.53331(19) 0.0235(5) Uani 1 1 d . . . . .
H3 H 0.522798 0.294911 0.480691 0.028 Uiso 1 1 calc R . . . .
C38 C 0.2465(3) 0.42588(10) 1.0173(2) 0.0279(5) Uani 1 1 d . . . . .
H38 H 0.270051 0.459933 1.056872 0.034 Uiso 1 1 calc R . . . .
C7 C 0.6592(2) 0.20242(10) 0.5195(2) 0.0247(5) Uani 1 1 d . . . . .
C31 C -0.1362(2) 0.18590(9) 0.9674(2) 0.0226(5) Uani 1 1 d . . . . .
C18 C 0.2616(3) 0.43830(11) 0.4749(2) 0.0314(6) Uani 1 1 d . . . . .
H18 H 0.237836 0.472988 0.438059 0.038 Uiso 1 1 calc R . . . .
C20 C 0.1250(3) 0.44881(10) 0.6000(2) 0.0304(6) Uani 1 1 d . . . . .
H20A H 0.028793 0.438549 0.552876 0.046 Uiso 1 1 calc GR . . . .
H20B H 0.135805 0.488470 0.595009 0.046 Uiso 1 1 calc GR . . . .
H20C H 0.148960 0.438488 0.680569 0.046 Uiso 1 1 calc GR . . . .
C40 C 0.3919(3) 0.43865(10) 0.9007(2) 0.0283(5) Uani 1 1 d . . . . .
H40A H 0.486207 0.425382 0.944893 0.042 Uiso 1 1 calc GR . . . .
H40B H 0.387420 0.477955 0.914446 0.042 Uiso 1 1 calc GR . . . .
H40C H 0.366192 0.432259 0.818145 0.042 Uiso 1 1 calc GR . . . .
C10 C 0.6830(3) 0.16582(11) 0.3572(2) 0.0337(6) Uani 1 1 d . . . . .
H10A H 0.628684 0.144927 0.287290 0.051 Uiso 1 1 calc GR . . . .
H10B H 0.758105 0.142859 0.409909 0.051 Uiso 1 1 calc GR . . . .
H10C H 0.722056 0.198313 0.336198 0.051 Uiso 1 1 calc GR . . . .
C14 C 0.5754(3) 0.05825(10) 0.7908(3) 0.0346(6) Uani 1 1 d . . . . .
H14A H 0.533912 0.032687 0.726181 0.052 Uiso 1 1 calc GR . . . .
H14B H 0.547429 0.048185 0.853058 0.052 Uiso 1 1 calc GR . . . .
H14C H 0.676436 0.056582 0.819410 0.052 Uiso 1 1 calc GR . . . .
C30 C -0.0775(3) 0.05038(10) 0.6716(2) 0.0349(6) Uani 1 1 d . . . . .
H30A H -0.069700 0.044532 0.597902 0.052 Uiso 1 1 calc GR . . . .
H30B H -0.173756 0.045090 0.660776 0.052 Uiso 1 1 calc GR . . . .
H30C H -0.018163 0.024140 0.728821 0.052 Uiso 1 1 calc GR . . . .
C34 C -0.1503(3) 0.14804(13) 1.1332(2) 0.0442(7) Uani 1 1 d . . . . .
H34A H -0.218174 0.121845 1.082708 0.066 Uiso 1 1 calc GR . . . .
H34B H -0.198572 0.178622 1.150686 0.066 Uiso 1 1 calc GR . . . .
H34C H -0.090740 0.129757 1.205162 0.066 Uiso 1 1 calc GR . . . .
B41 B 0.2649(3) 0.53244(13) 0.2301(3) 0.0340(7) Uani 1 1 d . . . . .

loop_
_atom_site_aniso_label
_atom_site_aniso_U_11
_atom_site_aniso_U_22
_atom_site_aniso_U_33
_atom_site_aniso_U_23
_atom_site_aniso_U_13
_atom_site_aniso_U_12
Ag1 0.03611(12) 0.02856(12) 0.02552(11) 0.00054(7) 0.02225(9) 0.00126(8)
S37 0.0363(3) 0.0266(3) 0.0273(3) -0.0047(3) 0.0210(3) -0.0003(3)
S17 0.0372(3) 0.0337(4) 0.0297(3) 0.0087(3) 0.0202(3) 0.0001(3)
F42 0.0538(10) 0.0329(9) 0.0434(9) 0.0073(7) 0.0316(9) 0.0022(7)
O13 0.0275(9) 0.0202(8) 0.0325(9) -0.0004(7) 0.0170(8) 0.0003(7)
O29 0.0325(9) 0.0191(8) 0.0352(9) -0.0057(7) 0.0214(8) -0.0050(7)
O9 0.0250(9) 0.0343(10) 0.0236(8) -0.0028(7) 0.0131(8) 0.0028(7)
O28 0.0308(9) 0.0277(9) 0.0292(9) 0.0026(7) 0.0137(8) -0.0092(8)
O33 0.0298(9) 0.0354(10) 0.0235(8) 0.0054(8) 0.0146(8) -0.0061(8)
O12 0.0319(9) 0.0384(10) 0.0307(9) 0.0021(8) 0.0176(8) 0.0123(8)
O8 0.0204(8) 0.0487(11) 0.0282(9) 0.0005(8) 0.0108(8) 0.0026(8)
O32 0.0236(9) 0.0441(11) 0.0273(9) -0.0020(8) 0.0118(8) -0.0073(8)
N35 0.0224(9) 0.0181(9) 0.0183(9) 0.0012(8) 0.0097(8) 0.0003(8)
F44 0.0454(10) 0.0461(10) 0.0665(12) 0.0031(9) 0.0180(10) 0.0085(9)
N1 0.0238(10) 0.0215(10) 0.0202(9) -0.0019(8) 0.0123(8) -0.0018(8)
N21 0.0245(10) 0.0198(10) 0.0202(9) 0.0004(8) 0.0139(8) -0.0012(8)
F45 0.0899(15) 0.0324(9) 0.0945(15) -0.0022(10) 0.0710(14) -0.0048(9)
N15 0.0248(10) 0.0231(10) 0.0178(9) 0.0004(8) 0.0090(8) 0.0014(8)
F43 0.0657(14) 0.0765(15) 0.0597(13) -0.0345(11) 0.0014(11) 0.0083(12)
C36 0.0199(10) 0.0211(11) 0.0163(10) -0.0009(9) 0.0085(9) 0.0011(9)
C26 0.0231(11) 0.0219(11) 0.0191(11) 0.0007(9) 0.0106(10) -0.0002(9)
C25 0.0179(10) 0.0226(11) 0.0168(10) 0.0031(9) 0.0055(9) 0.0003(9)
C39 0.0250(12) 0.0180(11) 0.0185(11) 0.0000(9) 0.0067(10) -0.0013(9)
C22 0.0170(10) 0.0199(11) 0.0160(10) 0.0019(9) 0.0056(9) 0.0026(9)
C27 0.0189(11) 0.0211(11) 0.0245(11) 0.0018(10) 0.0079(10) -0.0004(9)
C2 0.0196(11) 0.0243(12) 0.0166(10) -0.0017(9) 0.0066(9) -0.0014(9)
C23 0.0230(11) 0.0259(12) 0.0175(10) 0.0001(9) 0.0115(10) -0.0014(10)
C24 0.0187(11) 0.0246(12) 0.0173(10) 0.0050(9) 0.0071(9) -0.0001(9)
C16 0.0215(11) 0.0244(12) 0.0164(10) 0.0017(9) 0.0076(9) -0.0017(9)
C19 0.0262(12) 0.0230(12) 0.0212(11) 0.0011(10) 0.0061(10) -0.0003(10)
C5 0.0180(10) 0.0263(12) 0.0164(10) -0.0028(9) 0.0059(9) -0.0017(9)
C4 0.0169(10) 0.0325(13) 0.0159(10) -0.0023(10) 0.0054(9) 0.0020(10)
C6 0.0227(11) 0.0245(12) 0.0196(11) -0.0016(9) 0.0099(10) -0.0009(10)
C11 0.0166(10) 0.0244(12) 0.0227(11) -0.0043(10) 0.0059(9) -0.0008(9)
C3 0.0230(11) 0.0330(13) 0.0173(11) 0.0012(10) 0.0112(10) -0.0023(10)
C38 0.0341(13) 0.0233(12) 0.0264(12) -0.0044(10) 0.0123(11) -0.0020(11)
C7 0.0258(12) 0.0292(13) 0.0232(12) 0.0038(10) 0.0142(11) 0.0054(10)
C31 0.0262(12) 0.0229(12) 0.0214(11) -0.0006(9) 0.0125(10) -0.0051(10)
C18 0.0359(14) 0.0260(13) 0.0290(13) 0.0069(11) 0.0098(12) 0.0020(11)
C20 0.0365(14) 0.0238(13) 0.0274(13) -0.0032(10) 0.0094(12) 0.0072(11)
C40 0.0328(13) 0.0241(12) 0.0264(12) 0.0007(10) 0.0105(11) -0.0071(11)
C10 0.0390(15) 0.0377(15) 0.0342(14) -0.0054(12) 0.0248(13) 0.0064(12)
C14 0.0349(14) 0.0211(13) 0.0557(18) 0.0037(12) 0.0266(14) 0.0039(11)
C30 0.0372(15) 0.0219(13) 0.0522(17) -0.0097(12) 0.0249(14) -0.0051(11)
C34 0.0475(17) 0.059(2) 0.0362(15) 0.0142(14) 0.0272(14) -0.0094(15)
B41 0.0376(17) 0.0309(16) 0.0374(16) -0.0070(14) 0.0192(15) 0.0014(14)

loop_
_atom_type_symbol
_atom_type_description
_atom_type_scat_dispersion_real
_atom_type_scat_dispersion_imag
_atom_type_scat_source
C C 0.0033 0.0016 'International Tables Vol C Tables 4.2.6.8 and 6.1.1.4'
H H 0.0000 0.0000 'International Tables Vol C Tables 4.2.6.8 and 6.1.1.4'
Ag Ag -0.8971 1.1015 'International Tables Vol C Tables 4.2.6.8 and 6.1.1.4'
B B 0.0013 0.0007 'International Tables Vol C Tables 4.2.6.8 and 6.1.1.4'
F F 0.0171 0.0103 'International Tables Vol C Tables 4.2.6.8 and 6.1.1.4'
N N 0.0061 0.0033 'International Tables Vol C Tables 4.2.6.8 and 6.1.1.4'
O O 0.0106 0.0060 'International Tables Vol C Tables 4.2.6.8 and 6.1.1.4'
S S 0.1246 0.1234 'International Tables Vol C Tables 4.2.6.8 and 6.1.1.4'

loop_
_geom_angle_atom_site_label_1
_geom_angle_atom_site_label_2
_geom_angle_atom_site_label_3
_geom_angle
_geom_angle_site_symmetry_1
_geom_angle_site_symmetry_3
_geom_angle_publ_flag
N35 Ag1 N1 149.53(7) . . ?
N35 Ag1 N21 72.14(6) . . ?
N35 Ag1 N15 114.98(7) . . ?
N1 Ag1 N21 116.24(6) . . ?
N1 Ag1 N15 72.37(7) . . ?
N15 Ag1 N21 151.93(7) . . ?
C38 S37 C36 89.50(11) . . ?
C18 S17 C16 89.43(11) . . ?
C11 O13 C14 115.98(18) . . ?
C27 O29 C30 116.57(18) . . ?
C7 O9 C10 115.31(19) . . ?
C31 O33 C34 115.5(2) . . ?
C36 N35 Ag1 115.68(15) . . ?
C36 N35 C39 112.06(18) . . ?
C39 N35 Ag1 131.22(14) . . ?
C2 N1 Ag1 115.85(14) . . ?
C6 N1 Ag1 125.54(14) . . ?
C6 N1 C2 118.28(18) . . ?
C26 N21 Ag1 128.72(14) . . ?
C26 N21 C22 117.96(18) . . ?
C22 N21 Ag1 113.23(14) . . ?
C16 N15 Ag1 113.83(15) . . ?
C16 N15 C19 111.76(19) . . ?
C19 N15 Ag1 134.12(15) . . ?
N35 C36 S37 113.72(17) . . ?
N35 C36 C22 122.31(19) . . ?
C22 C36 S37 123.98(15) . . ?
N21 C26 H26 118.1 . . ?
N21 C26 C25 123.8(2) . . ?
C25 C26 H26 118.1 . . ?
C26 C25 C27 121.4(2) . . ?
C26 C25 C24 117.9(2) . . ?
C24 C25 C27 120.70(19) . . ?
N35 C39 C40 120.08(19) . . ?
C38 C39 N35 113.5(2) . . ?
C38 C39 C40 126.4(2) . . ?
N21 C22 C36 115.46(18) . . ?
N21 C22 C23 122.1(2) . . ?
C23 C22 C36 122.42(19) . . ?
O29 C27 C25 111.73(18) . . ?
O28 C27 O29 125.7(2) . . ?
O28 C27 C25 122.6(2) . . ?
N1 C2 C16 115.47(18) . . ?
N1 C2 C3 121.7(2) . . ?
C3 C2 C16 122.8(2) . . ?
C22 C23 H23 120.3 . . ?
C22 C23 C24 119.3(2) . . ?
C24 C23 H23 120.3 . . ?
C25 C24 C31 123.4(2) . . ?
C23 C24 C25 118.83(19) . . ?
C23 C24 C31 117.67(19) . . ?
N15 C16 S17 114.09(17) . . ?
N15 C16 C2 121.87(19) . . ?
C2 C16 S17 124.04(16) . . ?
N15 C19 C20 119.7(2) . . ?
C18 C19 N15 113.8(2) . . ?
C18 C19 C20 126.5(2) . . ?
C4 C5 C11 120.99(19) . . ?
C6 C5 C4 117.6(2) . . ?
C6 C5 C11 121.3(2) . . ?
C5 C4 C7 123.5(2) . . ?
C3 C4 C5 118.92(19) . . ?
C3 C4 C7 117.5(2) . . ?
N1 C6 C5 124.1(2) . . ?
N1 C6 H6 118.0 . . ?
C5 C6 H6 118.0 . . ?
O13 C11 C5 111.72(18) . . ?
O12 C11 O13 125.6(2) . . ?
O12 C11 C5 122.6(2) . . ?
C2 C3 H3 120.3 . . ?
C4 C3 C2 119.4(2) . . ?
C4 C3 H3 120.3 . . ?
S37 C38 H38 124.4 . . ?
C39 C38 S37 111.26(18) . . ?
C39 C38 H38 124.4 . . ?
O9 C7 C4 110.3(2) . . ?
O8 C7 O9 126.6(2) . . ?
O8 C7 C4 122.9(2) . . ?
O33 C31 C24 110.42(19) . . ?
O32 C31 O33 125.9(2) . . ?
O32 C31 C24 123.5(2) . . ?
S17 C18 H18 124.6 . . ?
C19 C18 S17 110.87(19) . . ?
C19 C18 H18 124.6 . . ?
C19 C20 H20A 109.5 . . ?
C19 C20 H20B 109.5 . . ?
C19 C20 H20C 109.5 . . ?
H20A C20 H20B 109.5 . . ?
H20A C20 H20C 109.5 . . ?
H20B C20 H20C 109.5 . . ?
C39 C40 H40A 109.5 . . ?
C39 C40 H40B 109.5 . . ?
C39 C40 H40C 109.5 . . ?
H40A C40 H40B 109.5 . . ?
H40A C40 H40C 109.5 . . ?
H40B C40 H40C 109.5 . . ?
O9 C10 H10A 109.5 . . ?
O9 C10 H10B 109.5 . . ?
O9 C10 H10C 109.5 . . ?
H10A C10 H10B 109.5 . . ?
H10A C10 H10C 109.5 . . ?
H10B C10 H10C 109.5 . . ?
O13 C14 H14A 109.5 . . ?
O13 C14 H14B 109.5 . . ?
O13 C14 H14C 109.5 . . ?
H14A C14 H14B 109.5 . . ?
H14A C14 H14C 109.5 . . ?
H14B C14 H14C 109.5 . . ?
O29 C30 H30A 109.5 . . ?
O29 C30 H30B 109.5 . . ?
O29 C30 H30C 109.5 . . ?
H30A C30 H30B 109.5 . . ?
H30A C30 H30C 109.5 . . ?
H30B C30 H30C 109.5 . . ?
O33 C34 H34A 109.5 . . ?
O33 C34 H34B 109.5 . . ?
O33 C34 H34C 109.5 . . ?
H34A C34 H34B 109.5 . . ?
H34A C34 H34C 109.5 . . ?
H34B C34 H34C 109.5 . . ?
F42 B41 F45 107.4(2) . . ?
F44 B41 F42 111.6(2) . . ?
F44 B41 F45 108.0(3) . . ?
F43 B41 F42 110.8(3) . . ?
F43 B41 F44 110.5(2) . . ?
F43 B41 F45 108.4(3) . . ?

loop_
_geom_bond_atom_site_label_1
_geom_bond_atom_site_label_2
_geom_bond_distance
_geom_bond_site_symmetry_2
_geom_bond_publ_flag
Ag1 N35 2.2616(17) . ?
Ag1 N1 2.3184(17) . ?
Ag1 N21 2.4060(17) . ?
Ag1 N15 2.3244(18) . ?
S37 C36 1.717(2) . ?
S37 C38 1.702(2) . ?
S17 C16 1.714(2) . ?
S17 C18 1.706(3) . ?
F42 B41 1.393(4) . ?
O13 C11 1.328(3) . ?
O13 C14 1.451(3) . ?
O29 C27 1.326(3) . ?
O29 C30 1.458(3) . ?
O9 C7 1.324(3) . ?
O9 C10 1.455(3) . ?
O28 C27 1.201(3) . ?
O33 C31 1.332(3) . ?
O33 C34 1.451(3) . ?
O12 C11 1.200(3) . ?
O8 C7 1.204(3) . ?
O32 C31 1.200(3) . ?
N35 C36 1.309(3) . ?
N35 C39 1.374(3) . ?
F44 B41 1.364(4) . ?
N1 C2 1.350(3) . ?
N1 C6 1.331(3) . ?
N21 C26 1.338(3) . ?
N21 C22 1.349(3) . ?
F45 B41 1.414(3) . ?
N15 C16 1.309(3) . ?
N15 C19 1.371(3) . ?
F43 B41 1.360(4) . ?
C36 C22 1.469(3) . ?
C26 H26 0.9500 . ?
C26 C25 1.389(3) . ?
C25 C27 1.492(3) . ?
C25 C24 1.394(3) . ?
C39 C38 1.358(3) . ?
C39 C40 1.497(3) . ?
C22 C23 1.388(3) . ?
C2 C16 1.467(3) . ?
C2 C3 1.392(3) . ?
C23 H23 0.9500 . ?
C23 C24 1.391(3) . ?
C24 C31 1.501(3) . ?
C19 C18 1.361(3) . ?
C19 C20 1.501(3) . ?
C5 C4 1.399(3) . ?
C5 C6 1.383(3) . ?
C5 C11 1.489(3) . ?
C4 C3 1.388(3) . ?
C4 C7 1.508(3) . ?
C6 H6 0.9500 . ?
C3 H3 0.9500 . ?
C38 H38 0.9500 . ?
C18 H18 0.9500 . ?
C20 H20A 0.9800 . ?
C20 H20B 0.9800 . ?
C20 H20C 0.9800 . ?
C40 H40A 0.9800 . ?
C40 H40B 0.9800 . ?
C40 H40C 0.9800 . ?
C10 H10A 0.9800 . ?
C10 H10B 0.9800 . ?
C10 H10C 0.9800 . ?
C14 H14A 0.9800 . ?
C14 H14B 0.9800 . ?
C14 H14C 0.9800 . ?
C30 H30A 0.9800 . ?
C30 H30B 0.9800 . ?
C30 H30C 0.9800 . ?
C34 H34A 0.9800 . ?
C34 H34B 0.9800 . ?
C34 H34C 0.9800 . ?

loop_
_geom_torsion_atom_site_label_1
_geom_torsion_atom_site_label_2
_geom_torsion_atom_site_label_3
_geom_torsion_atom_site_label_4
_geom_torsion
_geom_torsion_site_symmetry_1
_geom_torsion_site_symmetry_2
_geom_torsion_site_symmetry_3
_geom_torsion_site_symmetry_4
_geom_torsion_publ_flag
Ag1 N35 C36 S37 -170.01(10) . . . . ?
Ag1 N35 C36 C22 10.6(3) . . . . ?
Ag1 N35 C39 C38 167.96(16) . . . . ?
Ag1 N35 C39 C40 -13.5(3) . . . . ?
Ag1 N1 C2 C16 -7.3(2) . . . . ?
Ag1 N1 C2 C3 171.41(17) . . . . ?
Ag1 N1 C6 C5 -172.31(17) . . . . ?
Ag1 N21 C26 C25 -175.40(16) . . . . ?
Ag1 N21 C22 C36 -5.8(2) . . . . ?
Ag1 N21 C22 C23 174.29(17) . . . . ?
Ag1 N15 C16 S17 -176.44(10) . . . . ?
Ag1 N15 C16 C2 4.2(3) . . . . ?
Ag1 N15 C19 C18 174.64(17) . . . . ?
Ag1 N15 C19 C20 -7.4(3) . . . . ?
S37 C36 C22 N21 177.80(16) . . . . ?
S37 C36 C22 C23 -2.3(3) . . . . ?
N35 C36 C22 N21 -2.9(3) . . . . ?
N35 C36 C22 C23 177.0(2) . . . . ?
N35 C39 C38 S37 -0.2(3) . . . . ?
N1 C2 C16 S17 -177.20(17) . . . . ?
N1 C2 C16 N15 2.1(3) . . . . ?
N1 C2 C3 C4 1.8(3) . . . . ?
N21 C26 C25 C27 -176.0(2) . . . . ?
N21 C26 C25 C24 1.4(3) . . . . ?
N21 C22 C23 C24 1.9(3) . . . . ?
N15 C19 C18 S17 -0.4(3) . . . . ?
C36 S37 C38 C39 0.03(19) . . . . ?
C36 N35 C39 C38 0.4(3) . . . . ?
C36 N35 C39 C40 178.9(2) . . . . ?
C36 C22 C23 C24 -178.0(2) . . . . ?
C26 N21 C22 C36 177.4(2) . . . . ?
C26 N21 C22 C23 -2.6(3) . . . . ?
C26 C25 C27 O29 -12.4(3) . . . . ?
C26 C25 C27 O28 166.1(2) . . . . ?
C26 C25 C24 C23 -2.0(3) . . . . ?
C26 C25 C24 C31 173.6(2) . . . . ?
C25 C24 C31 O33 106.6(2) . . . . ?
C25 C24 C31 O32 -77.7(3) . . . . ?
C39 N35 C36 S37 -0.3(2) . . . . ?
C39 N35 C36 C22 -179.7(2) . . . . ?
C22 N21 C26 C25 0.9(3) . . . . ?
C22 C23 C24 C25 0.4(3) . . . . ?
C22 C23 C24 C31 -175.4(2) . . . . ?
C27 C25 C24 C23 175.4(2) . . . . ?
C27 C25 C24 C31 -9.0(3) . . . . ?
C2 N1 C6 C5 0.8(3) . . . . ?
C23 C24 C31 O33 -77.9(3) . . . . ?
C23 C24 C31 O32 97.9(3) . . . . ?
C24 C25 C27 O29 170.3(2) . . . . ?
C24 C25 C27 O28 -11.2(3) . . . . ?
C16 S17 C18 C19 -0.5(2) . . . . ?
C16 N15 C19 C18 1.3(3) . . . . ?
C16 N15 C19 C20 179.3(2) . . . . ?
C16 C2 C3 C4 -179.5(2) . . . . ?
C19 N15 C16 S17 -1.7(3) . . . . ?
C19 N15 C16 C2 179.0(2) . . . . ?
C5 C4 C3 C2 0.2(3) . . . . ?
C5 C4 C7 O9 100.8(3) . . . . ?
C5 C4 C7 O8 -84.9(3) . . . . ?
C4 C5 C6 N1 1.2(3) . . . . ?
C4 C5 C11 O13 178.2(2) . . . . ?
C4 C5 C11 O12 -2.9(3) . . . . ?
C6 N1 C2 C16 178.9(2) . . . . ?
C6 N1 C2 C3 -2.3(3) . . . . ?
C6 C5 C4 C3 -1.7(3) . . . . ?
C6 C5 C4 C7 175.1(2) . . . . ?
C6 C5 C11 O13 -3.7(3) . . . . ?
C6 C5 C11 O12 175.2(2) . . . . ?
C11 C5 C4 C3 176.5(2) . . . . ?
C11 C5 C4 C7 -6.7(3) . . . . ?
C11 C5 C6 N1 -177.0(2) . . . . ?
C3 C2 C16 S17 4.1(3) . . . . ?
C3 C2 C16 N15 -176.6(2) . . . . ?
C3 C4 C7 O9 -82.3(3) . . . . ?
C3 C4 C7 O8 92.0(3) . . . . ?
C38 S37 C36 N35 0.18(19) . . . . ?
C38 S37 C36 C22 179.5(2) . . . . ?
C7 C4 C3 C2 -176.8(2) . . . . ?
C18 S17 C16 N15 1.24(19) . . . . ?
C18 S17 C16 C2 -179.5(2) . . . . ?
C20 C19 C18 S17 -178.2(2) . . . . ?
C40 C39 C38 S37 -178.7(2) . . . . ?
C10 O9 C7 O8 2.2(4) . . . . ?
C10 O9 C7 C4 176.2(2) . . . . ?
C14 O13 C11 O12 2.3(3) . . . . ?
C14 O13 C11 C5 -178.86(19) . . . . ?
C30 O29 C27 O28 2.1(3) . . . . ?
C30 O29 C27 C25 -179.43(19) . . . . ?
C34 O33 C31 O32 2.6(4) . . . . ?
C34 O33 C31 C24 178.2(2) . . . . ?
